data_7217717
loop_
_publ_author_name
'Liu, Tong-Peng'
'Huo, Li-Hua'
'Deng, Zhao-Peng'
'Zhao, Hui'
'Gao, Shan'

_publ_section_title
;
 Supramolecular architectures and luminescent properties of salts
 containing flexible bis(pyridyl) cations with aliphatic diamine spacer:
 Effects of inorganic anions, alkalinity and conformation of the
 bis(pyridyl) cations
;
_journal_name_full 'RSC Advances'
_journal_paper_doi 10.1039/C4RA05029K
_journal_year 2014
_chemical_formula_moiety 'C14 H22 N4, 4(Cl O4)'
_chemical_formula_sum 'C14 H22 Cl4 N4 O16'
_chemical_formula_weight 644.16
_chemical_name_systematic
; 
 ? 
;
_space_group_IT_number 14
_symmetry_cell_setting monoclinic
_symmetry_space_group_name_Hall '-P 2yn'
_symmetry_space_group_name_H-M 'P 1 21/n 1'
_atom_sites_solution_hydrogens geom
_atom_sites_solution_primary direct
_atom_sites_solution_secondary difmap
_audit_creation_method SHELXL-97
_cell_angle_alpha 90.00
_cell_angle_beta 113.68(3)
_cell_angle_gamma 90.00
_cell_formula_units_Z 2
_cell_length_a 13.246(3)
_cell_length_b 7.0335(14)
_cell_length_c 13.834(3)
_cell_measurement_reflns_used 3766
_cell_measurement_temperature 295(2)
_cell_measurement_theta_max 24.99
_cell_measurement_theta_min 3.24
_cell_volume 1180.3(5)
_computing_cell_refinement
;
CrysAlis Pro (Agilent, 2013)
;
_computing_data_collection
;
CrysAlis Pro (Agilent, 2013)
;
_computing_data_reduction
;
CrysAlis Pro (Agilent, 2013)
;
_computing_molecular_graphics '(K. Brandenburg, Diamond 3.1, 2009)'
_computing_publication_material '(K. Brandenburg, Diamond 3.1, 2009)'
_computing_structure_refinement 'SHELXL-97 (Sheldrick, 1997)'
_computing_structure_solution 'SHELXS-97 (Sheldrick, 1990)'
_diffrn_ambient_temperature 295(2)
_diffrn_detector_area_resol_mean 16.1954
_diffrn_measured_fraction_theta_full 0.999
_diffrn_measured_fraction_theta_max 0.999
_diffrn_measurement_device_type 'Xcalibur, Eos'
_diffrn_measurement_method '\w scans'
_diffrn_radiation_monochromator graphite
_diffrn_radiation_source 'Enhance (Mo) X-ray Source'
_diffrn_radiation_type MoK\a
_diffrn_radiation_wavelength 0.71073
_diffrn_reflns_av_R_equivalents 0.0712
_diffrn_reflns_av_sigmaI/netI 0.0586
_diffrn_reflns_limit_h_max 15
_diffrn_reflns_limit_h_min -15
_diffrn_reflns_limit_k_max 8
_diffrn_reflns_limit_k_min -8
_diffrn_reflns_limit_l_max 16
_diffrn_reflns_limit_l_min -16
_diffrn_reflns_number 8435
_diffrn_reflns_theta_full 24.99
_diffrn_reflns_theta_max 24.99
_diffrn_reflns_theta_min 3.22
_exptl_absorpt_coefficient_mu 0.591
_exptl_absorpt_correction_T_max 0.9272
_exptl_absorpt_correction_T_min 0.8860
_exptl_absorpt_correction_type multi-scan
_exptl_absorpt_process_details
; 
CrysAlis Pro (Agilent, 2013)
Empirical absorption correction using spherical harmonics,
 implemented in SCALE3 ABSPACK scaling algorithm. 
;
_exptl_crystal_colour colorless
_exptl_crystal_density_diffrn 1.812
_exptl_crystal_density_method 'not measured'
_exptl_crystal_description prism
_exptl_crystal_F_000 660
_exptl_crystal_size_max 0.21
_exptl_crystal_size_mid 0.14
_exptl_crystal_size_min 0.13
_refine_diff_density_max 0.361
_refine_diff_density_min -0.264
_refine_diff_density_rms 0.062
_refine_ls_extinction_method none
_refine_ls_goodness_of_fit_ref 1.006
_refine_ls_hydrogen_treatment mixed
_refine_ls_matrix_type full
_refine_ls_number_parameters 181
_refine_ls_number_reflns 2081
_refine_ls_number_restraints 4
_refine_ls_restrained_S_all 1.005
_refine_ls_R_factor_all 0.1162
_refine_ls_R_factor_gt 0.0648
_refine_ls_shift/su_max 0.000
_refine_ls_shift/su_mean 0.000
_refine_ls_structure_factor_coef Fsqd
_refine_ls_weighting_details 'calc w=1/[\s^2^(Fo^2^)+(0.0565P)^2^+0.0000P] where P=(Fo^2^+2Fc^2^)/3'
_refine_ls_weighting_scheme calc
_refine_ls_wR_factor_gt 0.1308
_refine_ls_wR_factor_ref 0.1529
_reflns_number_gt 1694
_reflns_number_total 2081
_reflns_threshold_expression >2sigma(I)
_cod_data_source_file c4ra05029k2.cif
_cod_data_source_block complex16
_cod_original_cell_volume 1180.4(4)
_cod_original_sg_symbol_H-M 'P 21/n'
_cod_database_code 7217717

loop_
_symmetry_equiv_pos_as_xyz
'x, y, z'
'-x+1/2, y+1/2, -z+1/2'
'-x, -y, -z'
'x-1/2, -y-1/2, z-1/2'

loop_
_atom_site_label
_atom_site_type_symbol
_atom_site_fract_x
_atom_site_fract_y
_atom_site_fract_z
_atom_site_U_iso_or_equiv
_atom_site_adp_type
_atom_site_occupancy
_atom_site_symmetry_multiplicity
_atom_site_calc_flag
_atom_site_refinement_flags
Cl1 Cl 0.34183(13) 1.74274(14) 0.18075(9) 0.0692(5) Uani 1 1 d .
Cl2 Cl 0.74626(14) 0.58453(16) 0.36481(10) 0.0770(5) Uani 1 1 d .
O1 O 0.4462(3) 1.7498(4) 0.1711(3) 0.0858(11) Uani 1 1 d .
O2 O 0.2839(3) 1.5774(4) 0.1250(2) 0.0851(11) Uani 1 1 d .
O3 O 0.2809(3) 1.9089(4) 0.1377(3) 0.0905(12) Uani 1 1 d .
O4 O 0.3605(4) 1.7261(5) 0.2882(3) 0.1113(15) Uani 1 1 d .
O5 O 0.7094(4) 0.5774(6) 0.2543(3) 0.1165(15) Uani 1 1 d .
O6 O 0.7772(4) 0.7700(5) 0.4006(3) 0.1131(15) Uani 1 1 d .
O7 O 0.8345(7) 0.4726(9) 0.4097(4) 0.256(5) Uani 1 1 d .
O8 O 0.6606(7) 0.5397(12) 0.3898(5) 0.243(4) Uani 1 1 d .
N1 N 0.6225(4) 1.0541(5) 0.4232(3) 0.0783(13) Uani 1 1 d D
H1N H 0.683(3) 0.989(8) 0.442(4) 0.117 Uiso 1 1 d D
N2 N 0.5099(3) 1.3836(5) 0.1253(2) 0.0579(10) Uani 1 1 d D
H2N1 H 0.492(3) 1.480(4) 0.153(3) 0.087 Uiso 1 1 d D
H2N2 H 0.5802(10) 1.371(6) 0.154(3) 0.087 Uiso 1 1 d D
C1 C 0.5825(5) 1.0746(6) 0.3175(4) 0.0747(15) Uani 1 1 d .
H1 H 0.6148 1.0086 0.2790 0.090 Uiso 1 1 calc R
C2 C 0.4952(4) 1.1912(6) 0.2669(3) 0.0600(13) Uani 1 1 d .
C3 C 0.4462(5) 1.2811(6) 0.3231(4) 0.0716(14) Uani 1 1 d .
H3 H 0.3835 1.3547 0.2889 0.086 Uiso 1 1 calc R
C4 C 0.4910(6) 1.2625(6) 0.4340(4) 0.0809(17) Uani 1 1 d .
H4 H 0.4594 1.3241 0.4745 0.097 Uiso 1 1 calc R
C5 C 0.5832(5) 1.1497(7) 0.4804(4) 0.0733(15) Uani 1 1 d .
H5 H 0.6176 1.1421 0.5536 0.088 Uiso 1 1 calc R
C6 C 0.4554(5) 1.2145(5) 0.1504(3) 0.0641(14) Uani 1 1 d .
H6A H 0.3761 1.2319 0.1198 0.077 Uiso 1 1 calc R
H6B H 0.4722 1.1009 0.1199 0.077 Uiso 1 1 calc R
C7 C 0.4720(4) 1.4163(5) 0.0095(3) 0.0618(13) Uani 1 1 d .
H7A H 0.4882 1.3053 -0.0234 0.074 Uiso 1 1 calc R
H7B H 0.3929 1.4363 -0.0216 0.074 Uiso 1 1 calc R

loop_
_atom_site_aniso_label
_atom_site_aniso_U_11
_atom_site_aniso_U_22
_atom_site_aniso_U_33
_atom_site_aniso_U_23
_atom_site_aniso_U_13
_atom_site_aniso_U_12
Cl1 0.0936(12) 0.0516(6) 0.0686(8) -0.0048(5) 0.0390(7) -0.0038(7)
Cl2 0.0903(12) 0.0562(7) 0.0752(9) -0.0011(6) 0.0234(7) -0.0059(7)
O1 0.084(3) 0.065(2) 0.117(3) -0.0174(16) 0.051(2) -0.0098(19)
O2 0.103(3) 0.0593(18) 0.085(2) -0.0106(16) 0.030(2) -0.0197(18)
O3 0.100(3) 0.0571(18) 0.120(3) 0.0147(17) 0.050(2) 0.0162(19)
O4 0.178(5) 0.096(3) 0.073(2) -0.0043(18) 0.064(3) -0.004(3)
O5 0.136(4) 0.126(3) 0.063(2) -0.0175(19) 0.015(2) -0.001(3)
O6 0.144(4) 0.078(2) 0.110(3) -0.017(2) 0.043(3) -0.010(2)
O7 0.319(10) 0.199(6) 0.123(4) -0.043(4) -0.045(4) 0.182(7)
O8 0.227(8) 0.368(10) 0.153(5) -0.038(5) 0.096(5) -0.201(8)
N1 0.087(4) 0.062(2) 0.077(3) 0.010(2) 0.024(3) 0.003(2)
N2 0.073(3) 0.0511(19) 0.049(2) 0.0064(15) 0.0233(19) -0.001(2)
C1 0.089(5) 0.063(3) 0.065(3) 0.012(2) 0.024(3) -0.008(3)
C2 0.077(4) 0.043(2) 0.057(3) 0.009(2) 0.025(3) -0.001(2)
C3 0.089(4) 0.056(2) 0.083(3) 0.013(2) 0.049(3) 0.002(3)
C4 0.118(5) 0.054(3) 0.085(4) -0.002(2) 0.056(4) -0.007(3)
C5 0.091(5) 0.061(3) 0.065(3) -0.002(3) 0.029(3) -0.007(3)
C6 0.090(4) 0.043(2) 0.061(3) 0.0019(18) 0.031(3) -0.012(2)
C7 0.078(4) 0.052(2) 0.056(3) 0.004(2) 0.027(2) 0.000(2)

loop_
_atom_type_symbol
_atom_type_description
_atom_type_scat_dispersion_real
_atom_type_scat_dispersion_imag
_atom_type_scat_source
C C 0.0033 0.0016 'International Tables Vol C Tables 4.2.6.8 and 6.1.1.4'
H H 0.0000 0.0000 'International Tables Vol C Tables 4.2.6.8 and 6.1.1.4'
N N 0.0061 0.0033 'International Tables Vol C Tables 4.2.6.8 and 6.1.1.4'
O O 0.0106 0.0060 'International Tables Vol C Tables 4.2.6.8 and 6.1.1.4'
Cl Cl 0.1484 0.1585 'International Tables Vol C Tables 4.2.6.8 and 6.1.1.4'

loop_
_geom_angle_atom_site_label_1
_geom_angle_atom_site_label_2
_geom_angle_atom_site_label_3
_geom_angle
_geom_angle_site_symmetry_1
O3 Cl1 O4 110.0(2) .
O3 Cl1 O2 110.7(2) .
O4 Cl1 O2 109.1(2) .
O3 Cl1 O1 109.9(2) .
O4 Cl1 O1 109.4(3) .
O2 Cl1 O1 107.7(2) .
O7 Cl2 O8 114.3(6) .
O7 Cl2 O6 107.9(4) .
O8 Cl2 O6 106.6(4) .
O7 Cl2 O5 109.9(3) .
O8 Cl2 O5 108.0(4) .
O6 Cl2 O5 110.0(2) .
C5 N1 C1 121.8(5) .
C5 N1 H1N 130(4) .
C1 N1 H1N 107(4) .
C7 N2 C6 112.6(3) .
C7 N2 H2N1 109(3) .
C6 N2 H2N1 106(3) .
C7 N2 H2N2 111(3) .
C6 N2 H2N2 110(3) .
H2N1 N2 H2N2 108.3(17) .
N1 C1 C2 120.4(5) .
N1 C1 H1 119.8 .
C2 C1 H1 119.8 .
C3 C2 C1 119.3(4) .
C3 C2 C6 121.8(5) .
C1 C2 C6 118.8(4) .
C2 C3 C4 119.5(5) .
C2 C3 H3 120.2 .
C4 C3 H3 120.2 .
C5 C4 C3 117.7(5) .
C5 C4 H4 121.1 .
C3 C4 H4 121.1 .
N1 C5 C4 120.8(5) .
N1 C5 H5 119.6 .
C4 C5 H5 119.6 .
C2 C6 N2 110.1(3) .
C2 C6 H6A 109.6 .
N2 C6 H6A 109.6 .
C2 C6 H6B 109.6 .
N2 C6 H6B 109.6 .
H6A C6 H6B 108.2 .
C7 C7 N2 109.8(4) 3_685
C7 C7 H7A 109.7 3_685
N2 C7 H7A 109.7 .
C7 C7 H7B 109.7 3_685
N2 C7 H7B 109.7 .
H7A C7 H7B 108.2 .

loop_
_geom_bond_atom_site_label_1
_geom_bond_atom_site_label_2
_geom_bond_distance
_geom_bond_site_symmetry_2
Cl1 O3 1.409(3) .
Cl1 O4 1.410(3) .
Cl1 O2 1.435(3) .
Cl1 O1 1.442(4) .
Cl2 O7 1.338(6) .
Cl2 O8 1.349(6) .
Cl2 O6 1.397(3) .
Cl2 O5 1.406(3) .
N1 C5 1.296(6) .
N1 C1 1.347(6) .
N1 H1N 0.86(3) .
N2 C7 1.491(5) .
N2 C6 1.502(5) .
N2 H2N1 0.86(3) .
N2 H2N2 0.86(3) .
C1 C2 1.360(6) .
C1 H1 0.9300 .
C2 C3 1.354(6) .
C2 C6 1.490(5) .
C3 C4 1.412(7) .
C3 H3 0.9300 .
C4 C5 1.380(7) .
C4 H4 0.9300 .
C5 H5 0.9300 .
C6 H6A 0.9700 .
C6 H6B 0.9700 .
C7 C7 1.471(7) 3_685
C7 H7A 0.9700 .
C7 H7B 0.9700 .

loop_
_geom_hbond_atom_site_label_D
_geom_hbond_atom_site_label_H
_geom_hbond_atom_site_label_A
_geom_hbond_distance_DH
_geom_hbond_distance_HA
_geom_hbond_distance_DA
_geom_hbond_angle_DHA
_geom_hbond_site_symmetry_A
N1 H1N O6 0.86(3) 2.20(3) 2.968(6) 148(5) .
N2 H2N1 O1 0.86(3) 2.037(18) 2.860(5) 160(4) .
N2 H2N2 O5 0.86(3) 2.25(3) 2.871(6) 129(3) 1_565
N2 H2N2 O6 0.86(3) 2.41(3) 3.086(6) 136(3) 2_655

loop_
_geom_torsion_atom_site_label_1
_geom_torsion_atom_site_label_2
_geom_torsion_atom_site_label_3
_geom_torsion_atom_site_label_4
_geom_torsion
_geom_torsion_site_symmetry_4
C5 N1 C1 C2 -3.1(7) .
N1 C1 C2 C3 -2.4(7) .
N1 C1 C2 C6 178.3(4) .
C1 C2 C3 C4 4.2(7) .
C6 C2 C3 C4 -176.5(4) .
C2 C3 C4 C5 -0.8(7) .
C1 N1 C5 C4 6.7(8) .
C3 C4 C5 N1 -4.7(7) .
C3 C2 C6 N2 87.7(5) .
C1 C2 C6 N2 -93.0(5) .
C7 N2 C6 C2 -179.1(4) .
C6 N2 C7 C7 179.8(5) 3_685
